data_9012847
loop_
_publ_author_name
'Range, K. J.'
'Wildenauer, M.'
'Heyns, A. M.'

_publ_section_title
;
 Extrem kurze nichtbindende sauerstoff-sauerstoff-abstande: Die
 kristallstrukturen von NbBO4, NaNb3O8 und NaTa3O8
 Note: data from ICSD
;
_journal_name_full 'Angewandte Chemie'
_journal_page_first 973
_journal_page_last 975
_journal_paper_doi 10.1002/ange.19881000721
_journal_volume 100
_journal_year 1988
_chemical_compound_source Synthetic
_chemical_formula_sum 'B Nb O4'
_chemical_name_mineral Behierite
_space_group_IT_number 141
_symmetry_space_group_name_Hall '-I 4bd 2'
_symmetry_space_group_name_H-M 'I 41/a m d :2'
_cell_angle_alpha 90
_cell_angle_beta 90
_cell_angle_gamma 90
_cell_length_a 6.2141
_cell_length_b 6.2141
_cell_length_c 5.476
_cell_formula_units_Z 4
_cell_volume 211.456
_database_code_amcsd 0011990
_exptl_crystal_density_diffrn 5.268
_cod_original_sg_symbol_H-M 'I 41/a m d'
_cod_original_formula_sum 'Nb B O4'
_cod_database_code 9012847

loop_
_space_group_symop_operation_xyz
x,y,z
1/2+x,1/2+y,1/2+z
1/4-y,3/4-x,1/4+z
3/4-y,1/4-x,3/4+z
1/4+y,3/4+x,1/4-z
3/4+y,1/4+x,3/4-z
1/4+y,3/4-x,1/4-z
3/4+y,1/4-x,3/4-z
1/4-y,3/4+x,1/4+z
3/4-y,1/4+x,3/4+z
1/2+x,-y,1/2+z
+x,1/2-y,+z
1/2-x,y,1/2-z
-x,1/2+y,-z
1/2+x,y,1/2-z
+x,1/2+y,-z
1/2-x,-y,1/2+z
-x,1/2-y,+z
1/4+y,1/4+x,3/4+z
3/4+y,3/4+x,1/4+z
1/4-y,1/4-x,3/4-z
3/4-y,3/4-x,1/4-z
1/4-y,1/4+x,3/4-z
3/4-y,3/4+x,1/4-z
1/4+y,1/4-x,3/4+z
3/4+y,3/4-x,1/4+z
-x,y,z
1/2-x,1/2+y,1/2+z
x,-y,-z
1/2+x,1/2-y,1/2-z
-x,-y,-z
1/2-x,1/2-y,1/2-z

loop_
_atom_site_aniso_label
_atom_site_aniso_U_11
_atom_site_aniso_U_22
_atom_site_aniso_U_33
_atom_site_aniso_U_12
_atom_site_aniso_U_13
_atom_site_aniso_U_23
Nb 0.00140 0.00140 0.00120 0.00000 0.00000 0.00000
B 0.00510 0.00510 0.00410 0.00000 0.00000 0.00000
O 0.00600 0.00220 0.00290 0.00000 0.00000 -0.00020

loop_
_atom_site_label
_atom_site_fract_x
_atom_site_fract_y
_atom_site_fract_z
Nb 0.00000 0.75000 0.12500
B 0.00000 0.25000 0.37500
O 0.00000 0.07120 0.19940

loop_
_cod_related_entry_id
_cod_related_entry_database
_cod_related_entry_code
1 AMCSD 0011990
